data_4517579
loop_
_publ_author_name
'Jeong, Jinseong'
'Heo, Joon'
'Kim, Dongwook'
'Chang, Sukbok'

_publ_section_title
;
 NHC-Catalyzed 1,2-Selective Hydroboration of Quinolines
;
_journal_issue 9
_journal_name_full 'ACS Catalysis'
_journal_page_first 5023
_journal_page_last 5029
_journal_paper_doi 10.1021/acscatal.0c00884
_journal_volume 10
_journal_year 2020
_chemical_formula_sum 'C16 H11 Cl N2 O3'
_chemical_formula_weight 314.72
_space_group_crystal_system monoclinic
_space_group_IT_number 14
_space_group_name_Hall '-P 2ybc'
_space_group_name_H-M_alt 'P 1 21/c 1'
_atom_sites_solution_hydrogens geom
_audit_creation_method SHELXL-2018/3
_cell_angle_alpha 90
_cell_angle_beta 106.556(2)
_cell_angle_gamma 90
_cell_formula_units_Z 4
_cell_length_a 7.4538(3)
_cell_length_b 16.3766(7)
_cell_length_c 12.0863(5)
_cell_measurement_reflns_used 9189
_cell_measurement_temperature 120(2)
_cell_measurement_theta_max 28.72
_cell_measurement_theta_min 2.49
_cell_volume 1414.18(10)
_computing_cell_refinement 'Bruker APEXIII'
_computing_data_collection 'Bruker APEXIII'
_computing_data_reduction 'Bruker SAINT'
_computing_molecular_graphics ORTEP
_computing_publication_material CIFTAB
_computing_structure_refinement SHELXL
_computing_structure_solution SHELXS
_diffrn_ambient_temperature 120(2)
_diffrn_measured_fraction_theta_full 1.000
_diffrn_measured_fraction_theta_max 0.999
_diffrn_measurement_device_type 'Photon 100 CMOS detector'
_diffrn_measurement_method 'phi and omega scans'
_diffrn_radiation_type MoK\a
_diffrn_radiation_wavelength 0.71073
_diffrn_reflns_av_R_equivalents 0.0375
_diffrn_reflns_av_unetI/netI 0.0253
_diffrn_reflns_Laue_measured_fraction_full 1.000
_diffrn_reflns_Laue_measured_fraction_max 0.999
_diffrn_reflns_limit_h_max 10
_diffrn_reflns_limit_h_min -10
_diffrn_reflns_limit_k_max 22
_diffrn_reflns_limit_k_min -22
_diffrn_reflns_limit_l_max 16
_diffrn_reflns_limit_l_min -16
_diffrn_reflns_number 23871
_diffrn_reflns_point_group_measured_fraction_full 1.000
_diffrn_reflns_point_group_measured_fraction_max 0.999
_diffrn_reflns_theta_full 25.242
_diffrn_reflns_theta_max 28.792
_diffrn_reflns_theta_min 2.153
_diffrn_source 'fine-focus sealed tube'
_exptl_absorpt_coefficient_mu 0.284
_exptl_absorpt_correction_T_max 0.7458
_exptl_absorpt_correction_T_min 0.6817
_exptl_absorpt_correction_type multi-scan
_exptl_absorpt_process_details SADABS
_exptl_crystal_colour yellow
_exptl_crystal_density_diffrn 1.478
_exptl_crystal_description rod
_exptl_crystal_F_000 648
_exptl_crystal_size_max 0.374
_exptl_crystal_size_mid 0.223
_exptl_crystal_size_min 0.203
_refine_diff_density_max 0.675
_refine_diff_density_min -0.518
_refine_diff_density_rms 0.060
_refine_ls_extinction_method none
_refine_ls_goodness_of_fit_ref 1.028
_refine_ls_hydrogen_treatment constr
_refine_ls_matrix_type full
_refine_ls_number_parameters 199
_refine_ls_number_reflns 3685
_refine_ls_number_restraints 0
_refine_ls_restrained_S_all 1.028
_refine_ls_R_factor_all 0.0540
_refine_ls_R_factor_gt 0.0397
_refine_ls_shift/su_max 0.000
_refine_ls_shift/su_mean 0.000
_refine_ls_structure_factor_coef Fsqd
_refine_ls_weighting_details 'w=1/[\s^2^(Fo^2^)+(0.0424P)^2^+0.7697P] where P=(Fo^2^+2Fc^2^)/3'
_refine_ls_weighting_scheme calc
_refine_ls_wR_factor_gt 0.0943
_refine_ls_wR_factor_ref 0.1036
_reflns_Friedel_coverage 0.000
_reflns_number_gt 2981
_reflns_number_total 3685
_reflns_threshold_expression 'I > 2\s(I)'
_cod_data_source_file cs0c00884_si_003.cif
_cod_data_source_block A19041_014
_cod_depositor_comments
;
The following automatic conversions were performed:

data item '_exptl_absorpt_correction_type' value 'MULTI-SCAN' was
changed to 'multi-scan' in accordance with the
/home/data/users/saulius/crontab/automatic-downloads/rss-feeds/ACS/lib/dictionaries/cif_core.dic
dictionary named 'cif_core.dic' version 2.4.2 last updated on
2011-04-26.

Automatic conversion script
Id: cif_fix_values 7556 2019-12-06 15:28:31Z antanas 

 Adding full bibliography for 4517576--4517579.cif.

 Adding full bibliography for 4517576--4517579.cif.
;
_cod_original_sg_symbol_H-M 'P 21/c'
_cod_database_code 4517579
_shelx_shelxl_version_number 2018/3
_shelx_space_group_comment
;
The symmetry employed for this shelxl refinement is uniquely defined
by the following loop, which should always be used as a source of
symmetry information in preference to the above space-group names.
They are only intended as comments.
;
_shelx_estimated_absorpt_t_min 0.901
_shelx_estimated_absorpt_t_max 0.945

loop_
_space_group_symop_operation_xyz
'x, y, z'
'-x, y+1/2, -z+1/2'
'-x, -y, -z'
'x, -y-1/2, z-1/2'

loop_
_atom_site_label
_atom_site_type_symbol
_atom_site_fract_x
_atom_site_fract_y
_atom_site_fract_z
_atom_site_U_iso_or_equiv
_atom_site_adp_type
_atom_site_occupancy
_atom_site_site_symmetry_order
_atom_site_calc_flag
_atom_site_refinement_flags_posn
_atom_site_refinement_flags_adp
_atom_site_refinement_flags_occupancy
_atom_site_disorder_assembly
_atom_site_disorder_group
N1 N 0.16991(16) 0.49567(7) 0.75108(10) 0.0220(2) Uani 1 1 d . . . . .
C1 C 0.1509(2) 0.56142(9) 0.83000(14) 0.0292(3) Uani 1 1 d . . . . .
H1A H 0.016829 0.574122 0.818017 0.035 Uiso 1 1 calc R U . . .
H1B H 0.213881 0.611386 0.813905 0.035 Uiso 1 1 calc R U . . .
C2 C 0.2375(2) 0.53483(10) 0.95227(14) 0.0326(4) Uani 1 1 d . . . . .
H2 H 0.290660 0.574104 1.010182 0.039 Uiso 1 1 calc R U . . .
C3 C 0.2397(2) 0.45636(10) 0.97927(13) 0.0296(3) Uani 1 1 d . . . . .
C4 C 0.1528(2) 0.39427(9) 0.89365(13) 0.0249(3) Uani 1 1 d . . . . .
C5 C 0.11571(19) 0.41598(8) 0.77663(12) 0.0214(3) Uani 1 1 d . . . . .
C6 C 0.0249(2) 0.36139(9) 0.69093(14) 0.0259(3) Uani 1 1 d . . . . .
H6 H -0.004060 0.376733 0.611997 0.031 Uiso 1 1 calc R U . . .
C7 C -0.0235(2) 0.28413(9) 0.72108(16) 0.0330(4) Uani 1 1 d . . . . .
H7 H -0.081757 0.246214 0.662344 0.040 Uiso 1 1 calc R U . . .
C8 C 0.0126(2) 0.26214(10) 0.83575(17) 0.0369(4) Uani 1 1 d . . . . .
H8 H -0.022785 0.209643 0.855632 0.044 Uiso 1 1 calc R U . . .
C9 C 0.1002(2) 0.31672(10) 0.92153(15) 0.0335(4) Uani 1 1 d . . . . .
H9 H 0.124888 0.301332 1.000239 0.040 Uiso 1 1 calc R U . . .
C10 C 0.22841(19) 0.51645(8) 0.65700(12) 0.0229(3) Uani 1 1 d . . . . .
O1 O 0.22435(17) 0.58734(6) 0.62391(11) 0.0354(3) Uani 1 1 d . . . . .
C11 C 0.30773(19) 0.45091(8) 0.59772(12) 0.0205(3) Uani 1 1 d . . . . .
C12 C 0.42364(19) 0.38941(9) 0.65898(12) 0.0226(3) Uani 1 1 d . . . . .
H12 H 0.450897 0.386885 0.740629 0.027 Uiso 1 1 calc R U . . .
C13 C 0.4993(2) 0.33183(9) 0.60069(12) 0.0240(3) Uani 1 1 d . . . . .
H13 H 0.578517 0.289666 0.641450 0.029 Uiso 1 1 calc R U . . .
C14 C 0.45643(19) 0.33741(8) 0.48208(12) 0.0228(3) Uani 1 1 d . . . . .
C15 C 0.3449(2) 0.39845(10) 0.41960(12) 0.0274(3) Uani 1 1 d . . . . .
H15 H 0.318793 0.400849 0.338011 0.033 Uiso 1 1 calc R U . . .
C16 C 0.2720(2) 0.45609(9) 0.47849(13) 0.0266(3) Uani 1 1 d . . . . .
H16 H 0.197226 0.499381 0.437368 0.032 Uiso 1 1 calc R U . . .
N2 N 0.53034(19) 0.27502(8) 0.41905(11) 0.0302(3) Uani 1 1 d . . . . .
O2 O 0.4782(2) 0.27646(8) 0.31382(10) 0.0455(3) Uani 1 1 d . . . . .
O3 O 0.6388(2) 0.22415(8) 0.47497(12) 0.0492(4) Uani 1 1 d . . . . .
Cl1 Cl 0.34517(6) 0.42172(3) 1.12037(3) 0.04491(14) Uani 1 1 d . . . . .

loop_
_atom_site_aniso_label
_atom_site_aniso_U_11
_atom_site_aniso_U_22
_atom_site_aniso_U_33
_atom_site_aniso_U_23
_atom_site_aniso_U_13
_atom_site_aniso_U_12
N1 0.0255(6) 0.0146(5) 0.0281(6) -0.0013(4) 0.0114(5) 0.0001(4)
C1 0.0331(8) 0.0209(7) 0.0376(8) -0.0063(6) 0.0163(7) 0.0008(6)
C2 0.0331(8) 0.0361(9) 0.0334(8) -0.0115(7) 0.0174(7) -0.0073(7)
C3 0.0255(7) 0.0409(9) 0.0263(7) -0.0007(6) 0.0135(6) -0.0029(6)
C4 0.0213(7) 0.0255(7) 0.0314(7) 0.0035(6) 0.0129(6) 0.0026(5)
C5 0.0186(6) 0.0164(6) 0.0312(7) 0.0021(5) 0.0105(5) 0.0014(5)
C6 0.0220(7) 0.0212(7) 0.0342(8) 0.0000(6) 0.0077(6) 0.0004(5)
C7 0.0266(8) 0.0208(7) 0.0527(10) -0.0038(7) 0.0128(7) -0.0036(6)
C8 0.0348(9) 0.0211(7) 0.0603(11) 0.0077(7) 0.0225(8) -0.0022(6)
C9 0.0329(8) 0.0314(8) 0.0418(9) 0.0121(7) 0.0196(7) 0.0029(6)
C10 0.0212(7) 0.0185(6) 0.0299(7) 0.0034(5) 0.0088(5) 0.0024(5)
O1 0.0464(7) 0.0179(5) 0.0510(7) 0.0088(5) 0.0284(6) 0.0068(5)
C11 0.0202(6) 0.0175(6) 0.0248(7) 0.0025(5) 0.0079(5) 0.0004(5)
C12 0.0240(7) 0.0240(7) 0.0206(6) 0.0034(5) 0.0074(5) 0.0040(5)
C13 0.0243(7) 0.0233(7) 0.0256(7) 0.0052(5) 0.0090(5) 0.0064(5)
C14 0.0252(7) 0.0203(6) 0.0249(7) -0.0026(5) 0.0104(5) -0.0014(5)
C15 0.0299(8) 0.0327(8) 0.0186(6) 0.0015(6) 0.0055(6) 0.0009(6)
C16 0.0271(7) 0.0257(7) 0.0259(7) 0.0077(6) 0.0059(6) 0.0055(6)
N2 0.0382(7) 0.0256(6) 0.0306(7) -0.0050(5) 0.0159(6) -0.0013(5)
O2 0.0601(8) 0.0487(8) 0.0296(6) -0.0142(5) 0.0158(6) 0.0017(6)
O3 0.0690(9) 0.0380(7) 0.0460(7) 0.0018(6) 0.0250(7) 0.0256(7)
Cl1 0.0382(2) 0.0762(4) 0.02128(19) 0.00626(19) 0.01008(16) -0.0097(2)

loop_
_atom_type_symbol
_atom_type_description
_atom_type_scat_dispersion_real
_atom_type_scat_dispersion_imag
_atom_type_scat_source
C C 0.0033 0.0016 'International Tables Vol C Tables 4.2.6.8 and 6.1.1.4'
H H 0.0000 0.0000 'International Tables Vol C Tables 4.2.6.8 and 6.1.1.4'
N N 0.0061 0.0033 'International Tables Vol C Tables 4.2.6.8 and 6.1.1.4'
O O 0.0106 0.0060 'International Tables Vol C Tables 4.2.6.8 and 6.1.1.4'
Cl Cl 0.1484 0.1585 'International Tables Vol C Tables 4.2.6.8 and 6.1.1.4'

loop_
_geom_angle_atom_site_label_1
_geom_angle_atom_site_label_2
_geom_angle_atom_site_label_3
_geom_angle
_geom_angle_site_symmetry_1
_geom_angle_site_symmetry_3
_geom_angle_publ_flag
C10 N1 C5 125.68(11) . . ?
C10 N1 C1 117.90(11) . . ?
C5 N1 C1 116.34(11) . . ?
N1 C1 C2 109.42(12) . . ?
N1 C1 H1A 109.8 . . ?
C2 C1 H1A 109.8 . . ?
N1 C1 H1B 109.8 . . ?
C2 C1 H1B 109.8 . . ?
H1A C1 H1B 108.2 . . ?
C3 C2 C1 119.75(14) . . ?
C3 C2 H2 120.1 . . ?
C1 C2 H2 120.1 . . ?
C2 C3 C4 121.86(15) . . ?
C2 C3 Cl1 121.55(13) . . ?
C4 C3 Cl1 116.59(12) . . ?
C9 C4 C5 118.90(14) . . ?
C9 C4 C3 123.96(14) . . ?
C5 C4 C3 117.11(13) . . ?
C6 C5 C4 120.08(13) . . ?
C6 C5 N1 122.37(13) . . ?
C4 C5 N1 117.53(12) . . ?
C5 C6 C7 119.80(15) . . ?
C5 C6 H6 120.1 . . ?
C7 C6 H6 120.1 . . ?
C8 C7 C6 120.55(15) . . ?
C8 C7 H7 119.7 . . ?
C6 C7 H7 119.7 . . ?
C7 C8 C9 119.90(14) . . ?
C7 C8 H8 120.1 . . ?
C9 C8 H8 120.1 . . ?
C8 C9 C4 120.73(15) . . ?
C8 C9 H9 119.6 . . ?
C4 C9 H9 119.6 . . ?
O1 C10 N1 121.43(13) . . ?
O1 C10 C11 119.85(13) . . ?
N1 C10 C11 118.65(12) . . ?
C16 C11 C12 120.05(13) . . ?
C16 C11 C10 117.72(12) . . ?
C12 C11 C10 122.10(12) . . ?
C13 C12 C11 120.04(13) . . ?
C13 C12 H12 120.0 . . ?
C11 C12 H12 120.0 . . ?
C14 C13 C12 118.33(13) . . ?
C14 C13 H13 120.8 . . ?
C12 C13 H13 120.8 . . ?
C15 C14 C13 122.80(13) . . ?
C15 C14 N2 118.41(13) . . ?
C13 C14 N2 118.79(13) . . ?
C14 C15 C16 118.47(13) . . ?
C14 C15 H15 120.8 . . ?
C16 C15 H15 120.8 . . ?
C15 C16 C11 120.26(13) . . ?
C15 C16 H16 119.9 . . ?
C11 C16 H16 119.9 . . ?
O2 N2 O3 123.64(14) . . ?
O2 N2 C14 118.11(13) . . ?
O3 N2 C14 118.24(13) . . ?

loop_
_geom_bond_atom_site_label_1
_geom_bond_atom_site_label_2
_geom_bond_distance
_geom_bond_site_symmetry_2
_geom_bond_publ_flag
N1 C10 1.3717(18) . ?
N1 C5 1.4259(17) . ?
N1 C1 1.4718(18) . ?
C1 C2 1.499(2) . ?
C1 H1A 0.9900 . ?
C1 H1B 0.9900 . ?
C2 C3 1.325(2) . ?
C2 H2 0.9500 . ?
C3 C4 1.464(2) . ?
C3 Cl1 1.7561(16) . ?
C4 C9 1.399(2) . ?
C4 C5 1.407(2) . ?
C5 C6 1.389(2) . ?
C6 C7 1.392(2) . ?
C6 H6 0.9500 . ?
C7 C8 1.382(3) . ?
C7 H7 0.9500 . ?
C8 C9 1.384(3) . ?
C8 H8 0.9500 . ?
C9 H9 0.9500 . ?
C10 O1 1.2254(17) . ?
C10 C11 1.5021(19) . ?
C11 C16 1.391(2) . ?
C11 C12 1.3945(19) . ?
C12 C13 1.3892(19) . ?
C12 H12 0.9500 . ?
C13 C14 1.380(2) . ?
C13 H13 0.9500 . ?
C14 C15 1.379(2) . ?
C14 N2 1.4722(18) . ?
C15 C16 1.383(2) . ?
C15 H15 0.9500 . ?
C16 H16 0.9500 . ?
N2 O2 1.2196(18) . ?
N2 O3 1.2218(18) . ?

loop_
_geom_torsion_atom_site_label_1
_geom_torsion_atom_site_label_2
_geom_torsion_atom_site_label_3
_geom_torsion_atom_site_label_4
_geom_torsion
_geom_torsion_site_symmetry_1
_geom_torsion_site_symmetry_2
_geom_torsion_site_symmetry_3
_geom_torsion_site_symmetry_4
_geom_torsion_publ_flag
C10 N1 C1 C2 -134.52(13) . . . . ?
C5 N1 C1 C2 48.70(16) . . . . ?
N1 C1 C2 C3 -29.7(2) . . . . ?
C1 C2 C3 C4 -2.5(2) . . . . ?
C1 C2 C3 Cl1 178.21(11) . . . . ?
C2 C3 C4 C9 -159.72(15) . . . . ?
Cl1 C3 C4 C9 19.62(19) . . . . ?
C2 C3 C4 C5 18.2(2) . . . . ?
Cl1 C3 C4 C5 -162.47(10) . . . . ?
C9 C4 C5 C6 1.2(2) . . . . ?
C3 C4 C5 C6 -176.77(13) . . . . ?
C9 C4 C5 N1 179.58(12) . . . . ?
C3 C4 C5 N1 1.56(18) . . . . ?
C10 N1 C5 C6 -34.1(2) . . . . ?
C1 N1 C5 C6 142.41(14) . . . . ?
C10 N1 C5 C4 147.63(14) . . . . ?
C1 N1 C5 C4 -35.87(17) . . . . ?
C4 C5 C6 C7 -2.2(2) . . . . ?
N1 C5 C6 C7 179.55(13) . . . . ?
C5 C6 C7 C8 2.1(2) . . . . ?
C6 C7 C8 C9 -1.1(2) . . . . ?
C7 C8 C9 C4 0.1(2) . . . . ?
C5 C4 C9 C8 -0.2(2) . . . . ?
C3 C4 C9 C8 177.68(15) . . . . ?
C5 N1 C10 O1 160.05(14) . . . . ?
C1 N1 C10 O1 -16.4(2) . . . . ?
C5 N1 C10 C11 -23.0(2) . . . . ?
C1 N1 C10 C11 160.53(13) . . . . ?
O1 C10 C11 C16 -37.8(2) . . . . ?
N1 C10 C11 C16 145.27(14) . . . . ?
O1 C10 C11 C12 138.11(15) . . . . ?
N1 C10 C11 C12 -38.9(2) . . . . ?
C16 C11 C12 C13 -1.8(2) . . . . ?
C10 C11 C12 C13 -177.62(13) . . . . ?
C11 C12 C13 C14 -0.1(2) . . . . ?
C12 C13 C14 C15 1.2(2) . . . . ?
C12 C13 C14 N2 -177.84(13) . . . . ?
C13 C14 C15 C16 -0.5(2) . . . . ?
N2 C14 C15 C16 178.60(13) . . . . ?
C14 C15 C16 C11 -1.5(2) . . . . ?
C12 C11 C16 C15 2.6(2) . . . . ?
C10 C11 C16 C15 178.58(13) . . . . ?
C15 C14 N2 O2 -5.5(2) . . . . ?
C13 C14 N2 O2 173.67(14) . . . . ?
C15 C14 N2 O3 175.33(15) . . . . ?
C13 C14 N2 O3 -5.5(2) . . . . ?
